data_2222028
loop_
_publ_author_name
'Liu, Dong-Ming'
'Li, Xiu-Ying'
'Wang, Xiang-Cheng'
'Li, Chun-Xiang'
'Liu, Chun-Bo'

_publ_section_title
;
 2-Phenyl-1<i>H</i>-1,3,7,8-tetraazacyclopenta[<i>l</i>]phenanthrene
;
_journal_coeditor_code HB2971
_journal_issue 6
_journal_name_full 'Acta Crystallographica Section E'
_journal_page_first o1308
_journal_paper_doi 10.1107/S1600536809017498
_journal_volume 65
_journal_year 2009
_chemical_formula_iupac 'C19 H12 N4'
_chemical_formula_moiety 'C19 H12 N4'
_chemical_formula_sum 'C19 H12 N4'
_chemical_formula_weight 296.33
_chemical_name_systematic
;
2-Phenyl-1<i>H</i>-1,3,7,8-tetraazacyclopenta[<i>l</i>]phenanthrene
;
_space_group_IT_number 2
_symmetry_cell_setting triclinic
_symmetry_space_group_name_Hall '-P 1'
_symmetry_space_group_name_H-M 'P -1'
_atom_sites_solution_hydrogens geom
_atom_sites_solution_primary direct
_atom_sites_solution_secondary difmap
_audit_creation_method SHELXL-97
_cell_angle_alpha 89.90(3)
_cell_angle_beta 78.44(3)
_cell_angle_gamma 77.96(3)
_cell_formula_units_Z 4
_cell_length_a 10.016(2)
_cell_length_b 12.210(2)
_cell_length_c 12.415(3)
_cell_measurement_reflns_used 3449
_cell_measurement_temperature 292(2)
_cell_measurement_theta_max 27.48
_cell_measurement_theta_min 2.99
_cell_volume 1453.5(6)
_computing_cell_refinement 'PROCESS-AUTO (Rigaku, 1998)'
_computing_data_collection 'PROCESS-AUTO (Rigaku, 1998)'
_computing_data_reduction 'PROCESS-AUTO (Rigaku, 1998)'
_computing_molecular_graphics 'SHELXTL (Sheldrick, 2008)'
_computing_publication_material 'SHELXL97 (Sheldrick, 2008)'
_computing_structure_refinement 'SHELXL97 (Sheldrick, 2008)'
_computing_structure_solution 'SHELXS97 (Sheldrick, 2008)'
_diffrn_ambient_temperature 292(2)
_diffrn_detector_area_resol_mean 10.0
_diffrn_measured_fraction_theta_full 0.990
_diffrn_measured_fraction_theta_max 0.990
_diffrn_measurement_device_type 'Rigaku R-AXIS RAPID'
_diffrn_measurement_method \w
_diffrn_radiation_monochromator graphite
_diffrn_radiation_source 'fine-focus sealed tube'
_diffrn_radiation_type MoK\a
_diffrn_radiation_wavelength 0.71073
_diffrn_reflns_av_R_equivalents 0.0475
_diffrn_reflns_av_sigmaI/netI 0.0702
_diffrn_reflns_limit_h_max 12
_diffrn_reflns_limit_h_min -12
_diffrn_reflns_limit_k_max 15
_diffrn_reflns_limit_k_min -15
_diffrn_reflns_limit_l_max 16
_diffrn_reflns_limit_l_min -16
_diffrn_reflns_number 14453
_diffrn_reflns_theta_full 27.48
_diffrn_reflns_theta_max 27.48
_diffrn_reflns_theta_min 2.99
_diffrn_standards_decay_% 0
_diffrn_standards_number 0
_exptl_absorpt_coefficient_mu 0.084
_exptl_absorpt_correction_T_max 0.984
_exptl_absorpt_correction_T_min 0.975
_exptl_absorpt_correction_type multi-scan
_exptl_absorpt_process_details '(ABSCOR; Higashi, 1995)'
_exptl_crystal_colour 'pale yellow'
_exptl_crystal_density_diffrn 1.354
_exptl_crystal_density_method 'not measured'
_exptl_crystal_description block
_exptl_crystal_F_000 616
_exptl_crystal_size_max 0.30
_exptl_crystal_size_mid 0.25
_exptl_crystal_size_min 0.20
_refine_diff_density_max 0.406
_refine_diff_density_min -0.202
_refine_ls_extinction_method none
_refine_ls_goodness_of_fit_ref 1.012
_refine_ls_hydrogen_treatment constr
_refine_ls_matrix_type full
_refine_ls_number_parameters 415
_refine_ls_number_reflns 6587
_refine_ls_number_restraints 0
_refine_ls_restrained_S_all 1.012
_refine_ls_R_factor_all 0.1191
_refine_ls_R_factor_gt 0.0586
_refine_ls_shift/su_max 0.000
_refine_ls_shift/su_mean 0.000
_refine_ls_structure_factor_coef Fsqd
_refine_ls_weighting_details 'calc w=1/[\s^2^(Fo^2^)+(0.0719P)^2^+0.0624P] where P=(Fo^2^+2Fc^2^)/3'
_refine_ls_weighting_scheme calc
_refine_ls_wR_factor_gt 0.1327
_refine_ls_wR_factor_ref 0.1562
_reflns_number_gt 3657
_reflns_number_total 6587
_reflns_threshold_expression I>2\s(I)
_cod_data_source_file hb2971.cif
_cod_data_source_block I
_cod_original_cell_volume 1453.7(5)
_cod_database_code 2222028
_cod_database_fobs_code 2222028

loop_
_symmetry_equiv_pos_as_xyz
'x, y, z'
'-x, -y, -z'

loop_
_atom_site_type_symbol
_atom_site_label
_atom_site_fract_x
_atom_site_fract_y
_atom_site_fract_z
_atom_site_U_iso_or_equiv
_atom_site_adp_type
_atom_site_calc_flag
_atom_site_refinement_flags
_atom_site_occupancy
_atom_site_disorder_assembly
_atom_site_disorder_group
C C1 -0.0622(2) 0.23344(19) 0.81330(18) 0.0490(6) Uani d . 1 . .
H H1 -0.1221 0.2801 0.8697 0.059 Uiso calc R 1 . .
C C2 -0.0895(2) 0.12895(19) 0.79496(18) 0.0484(6) Uani d . 1 . .
H H2 -0.1658 0.1068 0.8380 0.058 Uiso calc R 1 . .
C C3 -0.0027(2) 0.05936(18) 0.71295(17) 0.0450(5) Uani d . 1 . .
H H3A -0.0182 -0.0115 0.7001 0.054 Uiso calc R 1 . .
C C4 0.1104(2) 0.09578(17) 0.64798(15) 0.0372(5) Uani d . 1 . .
C C5 0.2049(2) 0.03323(16) 0.55681(16) 0.0389(5) Uani d . 1 . .
C C6 0.3066(2) 0.07524(17) 0.48872(16) 0.0399(5) Uani d . 1 . .
C C7 0.3291(2) 0.18394(18) 0.51052(16) 0.0411(5) Uani d . 1 . .
C C8 0.4316(2) 0.2316(2) 0.44514(19) 0.0511(6) Uani d . 1 . .
H H8 0.4916 0.1918 0.3843 0.061 Uiso calc R 1 . .
C C9 0.4418(3) 0.3372(2) 0.4723(2) 0.0620(7) Uani d . 1 . .
H H9 0.5088 0.3707 0.4300 0.074 Uiso calc R 1 . .
C C10 0.3510(3) 0.3944(2) 0.5639(2) 0.0602(7) Uani d . 1 . .
H H10 0.3590 0.4665 0.5808 0.072 Uiso calc R 1 . .
C C11 0.2416(2) 0.24813(17) 0.60234(16) 0.0396(5) Uani d . 1 . .
C C12 0.1303(2) 0.20394(17) 0.67106(15) 0.0376(5) Uani d . 1 . .
C C13 0.3167(2) -0.08769(19) 0.42188(16) 0.0441(5) Uani d . 1 . .
C C14 0.3576(2) -0.1902(2) 0.35036(18) 0.0471(6) Uani d . 1 . .
C C15 0.3037(3) -0.2845(2) 0.3759(2) 0.0621(7) Uani d . 1 . .
H H15 0.2408 -0.2852 0.4419 0.075 Uiso calc R 1 . .
C C16 0.3416(3) -0.3775(2) 0.3051(2) 0.0745(8) Uani d . 1 . .
H H16 0.3036 -0.4401 0.3231 0.089 Uiso calc R 1 . .
C C17 0.4350(3) -0.3777(3) 0.2086(3) 0.0802(10) Uani d . 1 . .
H H17 0.4613 -0.4406 0.1609 0.096 Uiso calc R 1 . .
C C18 0.4895(3) -0.2857(3) 0.1823(2) 0.0781(9) Uani d . 1 . .
H H18 0.5529 -0.2861 0.1163 0.094 Uiso calc R 1 . .
C C19 0.4521(3) -0.1917(2) 0.2523(2) 0.0631(7) Uani d . 1 . .
H H19 0.4904 -0.1295 0.2335 0.076 Uiso calc R 1 . .
C C20 -0.0061(2) 0.71983(19) 0.57979(18) 0.0495(6) Uani d . 1 . .
H H20 -0.0384 0.7605 0.5233 0.059 Uiso calc R 1 . .
C C21 -0.0429(2) 0.61739(19) 0.60084(18) 0.0485(6) Uani d . 1 . .
H H21 -0.0989 0.5910 0.5600 0.058 Uiso calc R 1 . .
C C22 0.0046(2) 0.55589(18) 0.68273(17) 0.0455(5) Uani d . 1 . .
H H22 -0.0169 0.4862 0.6976 0.055 Uiso calc R 1 . .
C C23 0.0864(2) 0.59938(17) 0.74404(16) 0.0382(5) Uani d . 1 . .
C C24 0.1393(2) 0.54495(17) 0.83266(16) 0.0379(5) Uani d . 1 . .
C C25 0.2102(2) 0.59356(18) 0.89767(16) 0.0406(5) Uani d . 1 . .
C C26 0.2425(2) 0.70078(18) 0.87370(16) 0.0405(5) Uani d . 1 . .
C C27 0.3175(2) 0.7535(2) 0.93361(18) 0.0510(6) Uani d . 1 . .
H H27 0.3498 0.7192 0.9931 0.061 Uiso calc R 1 . .
C C28 0.3424(3) 0.8564(2) 0.9033(2) 0.0599(7) Uani d . 1 . .
H H28 0.3910 0.8936 0.9423 0.072 Uiso calc R 1 . .
C C29 0.2938(3) 0.9040(2) 0.8131(2) 0.0611(7) Uani d . 1 . .
H H29 0.3119 0.9737 0.7931 0.073 Uiso calc R 1 . .
C C30 0.1977(2) 0.75555(17) 0.78341(16) 0.0404(5) Uani d . 1 . .
C C31 0.1167(2) 0.70490(17) 0.71880(16) 0.0384(5) Uani d . 1 . .
C C32 0.1928(2) 0.43446(18) 0.96433(16) 0.0415(5) Uani d . 1 . .
C C33 0.2076(2) 0.33528(19) 1.03149(17) 0.0447(5) Uani d . 1 . .
C C34 0.1535(3) 0.2436(2) 1.0129(2) 0.0654(7) Uani d . 1 . .
H H34 0.1045 0.2443 0.9566 0.078 Uiso calc R 1 . .
C C35 0.1709(3) 0.1517(3) 1.0762(2) 0.0797(9) Uani d . 1 . .
H H35 0.1332 0.0908 1.0627 0.096 Uiso calc R 1 . .
C C36 0.2433(3) 0.1487(3) 1.1591(2) 0.0751(8) Uani d . 1 . .
H H36 0.2558 0.0859 1.2015 0.090 Uiso calc R 1 . .
C C37 0.2964(3) 0.2383(3) 1.1787(2) 0.0709(8) Uani d . 1 . .
H H37 0.3447 0.2371 1.2355 0.085 Uiso calc R 1 . .
C C38 0.2797(3) 0.3312(2) 1.11548(19) 0.0603(7) Uani d . 1 . .
H H38 0.3174 0.3918 1.1297 0.072 Uiso calc R 1 . .
N N1 0.04442(19) 0.27076(14) 0.75517(14) 0.0444(5) Uani d . 1 . .
N N2 0.2540(2) 0.35239(16) 0.62830(15) 0.0488(5) Uani d . 1 . .
N N3 0.21246(18) -0.07178(14) 0.51377(13) 0.0429(4) Uani d . 1 . .
H H3 0.1617 -0.1184 0.5395 0.052 Uiso calc R 1 . .
N N4 0.37586(19) 0.00010(16) 0.40376(14) 0.0461(5) Uani d . 1 . .
N N5 0.0722(2) 0.76364(15) 0.63503(14) 0.0460(5) Uani d . 1 . .
N N6 0.2236(2) 0.85701(16) 0.75407(15) 0.0505(5) Uani d . 1 . .
N N7 0.12911(18) 0.44362(14) 0.87635(13) 0.0403(4) Uani d . 1 . .
H H7 0.0899 0.3947 0.8529 0.048 Uiso calc R 1 . .
N N8 0.24317(19) 0.52409(15) 0.98030(14) 0.0441(4) Uani d . 1 . .

loop_
_atom_site_aniso_label
_atom_site_aniso_U_11
_atom_site_aniso_U_22
_atom_site_aniso_U_33
_atom_site_aniso_U_12
_atom_site_aniso_U_13
_atom_site_aniso_U_23
C1 0.0537(14) 0.0477(14) 0.0407(12) -0.0078(11) -0.0015(11) -0.0058(11)
C2 0.0496(13) 0.0490(14) 0.0437(12) -0.0115(11) -0.0017(11) 0.0028(11)
C3 0.0518(13) 0.0392(12) 0.0451(12) -0.0118(10) -0.0098(11) 0.0036(10)
C4 0.0449(12) 0.0340(11) 0.0327(10) -0.0070(9) -0.0098(9) 0.0033(9)
C5 0.0489(12) 0.0327(11) 0.0346(11) -0.0057(10) -0.0103(10) 0.0025(9)
C6 0.0452(12) 0.0406(12) 0.0347(11) -0.0076(10) -0.0118(10) 0.0055(9)
C7 0.0446(12) 0.0435(13) 0.0382(11) -0.0108(10) -0.0140(10) 0.0070(10)
C8 0.0479(14) 0.0620(16) 0.0468(13) -0.0183(12) -0.0106(11) 0.0090(11)
C9 0.0588(16) 0.0709(18) 0.0647(16) -0.0337(14) -0.0118(13) 0.0143(14)
C10 0.0650(17) 0.0540(16) 0.0692(17) -0.0279(13) -0.0156(14) 0.0053(13)
C11 0.0452(12) 0.0385(12) 0.0385(11) -0.0092(10) -0.0162(10) 0.0054(9)
C12 0.0446(12) 0.0364(11) 0.0328(10) -0.0066(9) -0.0121(9) 0.0031(9)
C13 0.0481(13) 0.0463(13) 0.0351(11) -0.0030(11) -0.0094(10) 0.0002(10)
C14 0.0477(13) 0.0498(14) 0.0415(12) -0.0009(11) -0.0139(10) -0.0055(11)
C15 0.0723(17) 0.0529(16) 0.0540(15) -0.0022(13) -0.0077(13) -0.0143(13)
C16 0.086(2) 0.0588(18) 0.0757(19) -0.0058(15) -0.0186(17) -0.0197(15)
C17 0.0701(19) 0.081(2) 0.082(2) 0.0056(17) -0.0209(17) -0.0417(18)
C18 0.0578(17) 0.103(3) 0.0629(17) -0.0055(17) 0.0007(14) -0.0354(18)
C19 0.0541(15) 0.0762(18) 0.0535(15) -0.0076(13) -0.0047(12) -0.0152(14)
C20 0.0639(15) 0.0469(14) 0.0419(12) -0.0100(12) -0.0224(11) 0.0082(10)
C21 0.0564(14) 0.0453(14) 0.0483(13) -0.0087(11) -0.0235(11) 0.0018(11)
C22 0.0580(14) 0.0366(12) 0.0465(12) -0.0103(11) -0.0209(11) 0.0018(10)
C23 0.0429(12) 0.0340(12) 0.0366(11) -0.0050(9) -0.0092(9) -0.0008(9)
C24 0.0468(12) 0.0322(11) 0.0343(10) -0.0053(9) -0.0103(9) 0.0005(9)
C25 0.0449(12) 0.0423(12) 0.0330(11) -0.0043(10) -0.0094(9) 0.0003(9)
C26 0.0414(12) 0.0431(13) 0.0361(11) -0.0079(10) -0.0069(9) -0.0017(9)
C27 0.0543(14) 0.0593(16) 0.0434(13) -0.0175(12) -0.0142(11) -0.0027(11)
C28 0.0663(16) 0.0649(17) 0.0567(15) -0.0290(14) -0.0160(13) -0.0051(13)
C29 0.0739(18) 0.0540(16) 0.0648(16) -0.0317(14) -0.0175(14) 0.0048(13)
C30 0.0456(12) 0.0366(12) 0.0393(11) -0.0104(10) -0.0073(10) -0.0009(9)
C31 0.0434(12) 0.0368(12) 0.0337(11) -0.0052(9) -0.0087(9) -0.0003(9)
C32 0.0459(13) 0.0442(13) 0.0321(10) -0.0027(10) -0.0095(9) 0.0022(9)
C33 0.0474(13) 0.0467(13) 0.0350(11) -0.0013(10) -0.0059(10) 0.0067(10)
C34 0.085(2) 0.0583(17) 0.0612(16) -0.0206(15) -0.0298(14) 0.0237(13)
C35 0.103(2) 0.0656(19) 0.079(2) -0.0267(17) -0.0296(18) 0.0329(16)
C36 0.080(2) 0.070(2) 0.0656(18) -0.0016(16) -0.0087(16) 0.0328(15)
C37 0.0715(19) 0.088(2) 0.0504(15) -0.0020(17) -0.0226(14) 0.0220(15)
C38 0.0646(17) 0.0678(18) 0.0473(14) -0.0062(14) -0.0167(12) 0.0108(13)
N1 0.0540(11) 0.0385(10) 0.0400(10) -0.0086(9) -0.0094(9) -0.0009(8)
N2 0.0573(12) 0.0411(11) 0.0536(11) -0.0171(9) -0.0179(9) 0.0032(9)
N3 0.0521(11) 0.0370(10) 0.0377(10) -0.0091(8) -0.0049(9) -0.0007(8)
N4 0.0486(11) 0.0494(12) 0.0369(9) -0.0057(9) -0.0052(8) -0.0018(9)
N5 0.0581(12) 0.0423(11) 0.0408(10) -0.0114(9) -0.0165(9) 0.0046(8)
N6 0.0622(13) 0.0431(11) 0.0516(11) -0.0204(10) -0.0146(10) 0.0027(9)
N7 0.0514(11) 0.0349(10) 0.0373(9) -0.0093(8) -0.0149(8) 0.0042(8)
N8 0.0496(11) 0.0466(11) 0.0369(9) -0.0079(9) -0.0134(8) 0.0042(8)

loop_
_atom_type_symbol
_atom_type_description
_atom_type_scat_dispersion_real
_atom_type_scat_dispersion_imag
_atom_type_scat_source
C C 0.0033 0.0016 'International Tables Vol C Tables 4.2.6.8 and 6.1.1.4'
H H 0.0000 0.0000 'International Tables Vol C Tables 4.2.6.8 and 6.1.1.4'
N N 0.0061 0.0033 'International Tables Vol C Tables 4.2.6.8 and 6.1.1.4'

loop_
_geom_angle_atom_site_label_1
_geom_angle_atom_site_label_2
_geom_angle_atom_site_label_3
_geom_angle_site_symmetry_1
_geom_angle_site_symmetry_3
_geom_angle
_geom_angle_publ_flag
N1 C1 C2 . . 123.9(2) ?
N1 C1 H1 . . 118.1 ?
C2 C1 H1 . . 118.1 ?
C3 C2 C1 . . 118.9(2) ?
C3 C2 H2 . . 120.5 ?
C1 C2 H2 . . 120.5 ?
C2 C3 C4 . . 119.3(2) ?
C2 C3 H3A . . 120.3 ?
C4 C3 H3A . . 120.3 ?
C3 C4 C12 . . 118.36(18) ?
C3 C4 C5 . . 124.80(19) ?
C12 C4 C5 . . 116.80(18) ?
N3 C5 C6 . . 105.81(17) ?
N3 C5 C4 . . 130.73(19) ?
C6 C5 C4 . . 123.36(19) ?
N4 C6 C5 . . 110.98(18) ?
N4 C6 C7 . . 128.25(19) ?
C5 C6 C7 . . 120.76(18) ?
C8 C7 C11 . . 118.0(2) ?
C8 C7 C6 . . 123.79(19) ?
C11 C7 C6 . . 118.21(19) ?
C9 C8 C7 . . 118.9(2) ?
C9 C8 H8 . . 120.6 ?
C7 C8 H8 . . 120.6 ?
C8 C9 C10 . . 119.2(2) ?
C8 C9 H9 . . 120.4 ?
C10 C9 H9 . . 120.4 ?
N2 C10 C9 . . 124.0(2) ?
N2 C10 H10 . . 118.0 ?
C9 C10 H10 . . 118.0 ?
N2 C11 C7 . . 122.30(19) ?
N2 C11 C12 . . 117.46(19) ?
C7 C11 C12 . . 120.21(18) ?
N1 C12 C4 . . 121.24(19) ?
N1 C12 C11 . . 118.20(18) ?
C4 C12 C11 . . 120.53(18) ?
N4 C13 N3 . . 112.41(17) ?
N4 C13 C14 . . 123.79(19) ?
N3 C13 C14 . . 123.8(2) ?
C19 C14 C15 . . 118.4(2) ?
C19 C14 C13 . . 118.8(2) ?
C15 C14 C13 . . 122.9(2) ?
C16 C15 C14 . . 121.1(3) ?
C16 C15 H15 . . 119.5 ?
C14 C15 H15 . . 119.5 ?
C17 C16 C15 . . 119.8(3) ?
C17 C16 H16 . . 120.1 ?
C15 C16 H16 . . 120.1 ?
C18 C17 C16 . . 119.9(2) ?
C18 C17 H17 . . 120.1 ?
C16 C17 H17 . . 120.1 ?
C17 C18 C19 . . 120.9(3) ?
C17 C18 H18 . . 119.6 ?
C19 C18 H18 . . 119.6 ?
C14 C19 C18 . . 120.0(3) ?
C14 C19 H19 . . 120.0 ?
C18 C19 H19 . . 120.0 ?
N5 C20 C21 . . 124.2(2) ?
N5 C20 H20 . . 117.9 ?
C21 C20 H20 . . 117.9 ?
C22 C21 C20 . . 118.7(2) ?
C22 C21 H21 . . 120.6 ?
C20 C21 H21 . . 120.6 ?
C21 C22 C23 . . 119.0(2) ?
C21 C22 H22 . . 120.5 ?
C23 C22 H22 . . 120.5 ?
C22 C23 C31 . . 118.7(2) ?
C22 C23 C24 . . 124.4(2) ?
C31 C23 C24 . . 116.91(18) ?
N7 C24 C25 . . 105.51(18) ?
N7 C24 C23 . . 131.11(18) ?
C25 C24 C23 . . 123.3(2) ?
N8 C25 C24 . . 110.69(19) ?
N8 C25 C26 . . 128.53(19) ?
C24 C25 C26 . . 120.8(2) ?
C27 C26 C30 . . 118.2(2) ?
C27 C26 C25 . . 124.0(2) ?
C30 C26 C25 . . 117.79(19) ?
C28 C27 C26 . . 119.0(2) ?
C28 C27 H27 . . 120.5 ?
C26 C27 H27 . . 120.5 ?
C27 C28 C29 . . 118.6(2) ?
C27 C28 H28 . . 120.7 ?
C29 C28 H28 . . 120.7 ?
N6 C29 C28 . . 124.3(2) ?
N6 C29 H29 . . 117.8 ?
C28 C29 H29 . . 117.8 ?
N6 C30 C26 . . 122.15(19) ?
N6 C30 C31 . . 117.3(2) ?
C26 C30 C31 . . 120.52(19) ?
N5 C31 C23 . . 121.66(18) ?
N5 C31 C30 . . 117.79(19) ?
C23 C31 C30 . . 120.55(19) ?
N8 C32 N7 . . 112.31(19) ?
N8 C32 C33 . . 123.9(2) ?
N7 C32 C33 . . 123.74(19) ?
C38 C33 C34 . . 117.9(2) ?
C38 C33 C32 . . 119.7(2) ?
C34 C33 C32 . . 122.4(2) ?
C35 C34 C33 . . 120.9(3) ?
C35 C34 H34 . . 119.5 ?
C33 C34 H34 . . 119.5 ?
C36 C35 C34 . . 120.5(3) ?
C36 C35 H35 . . 119.7 ?
C34 C35 H35 . . 119.7 ?
C37 C36 C35 . . 119.2(3) ?
C37 C36 H36 . . 120.4 ?
C35 C36 H36 . . 120.4 ?
C36 C37 C38 . . 120.8(3) ?
C36 C37 H37 . . 119.6 ?
C38 C37 H37 . . 119.6 ?
C33 C38 C37 . . 120.7(3) ?
C33 C38 H38 . . 119.7 ?
C37 C38 H38 . . 119.7 ?
C1 N1 C12 . . 118.24(18) ?
C10 N2 C11 . . 117.7(2) ?
C13 N3 C5 . . 106.42(18) ?
C13 N3 H3 . . 126.8 ?
C5 N3 H3 . . 126.8 ?
C13 N4 C6 . . 104.37(17) ?
C20 N5 C31 . . 117.64(19) ?
C29 N6 C30 . . 117.6(2) ?
C24 N7 C32 . . 107.11(17) ?
C24 N7 H7 . . 126.4 ?
C32 N7 H7 . . 126.4 ?
C32 N8 C25 . . 104.37(17) ?

loop_
_geom_bond_atom_site_label_1
_geom_bond_atom_site_label_2
_geom_bond_site_symmetry_2
_geom_bond_distance
_geom_bond_publ_flag
C1 N1 . 1.327(3) ?
C1 C2 . 1.388(3) ?
C1 H1 . 0.9300 ?
C2 C3 . 1.362(3) ?
C2 H2 . 0.9300 ?
C3 C4 . 1.405(3) ?
C3 H3A . 0.9300 ?
C4 C12 . 1.414(3) ?
C4 C5 . 1.426(3) ?
C5 N3 . 1.371(2) ?
C5 C6 . 1.374(3) ?
C6 N4 . 1.371(3) ?
C6 C7 . 1.427(3) ?
C7 C8 . 1.402(3) ?
C7 C11 . 1.414(3) ?
C8 C9 . 1.363(3) ?
C8 H8 . 0.9300 ?
C9 C10 . 1.390(3) ?
C9 H9 . 0.9300 ?
C10 N2 . 1.320(3) ?
C10 H10 . 0.9300 ?
C11 N2 . 1.350(3) ?
C11 C12 . 1.459(3) ?
C12 N1 . 1.359(3) ?
C13 N4 . 1.327(3) ?
C13 N3 . 1.367(3) ?
C13 C14 . 1.472(3) ?
C14 C19 . 1.381(3) ?
C14 C15 . 1.381(3) ?
C15 C16 . 1.377(3) ?
C15 H15 . 0.9300 ?
C16 C17 . 1.364(4) ?
C16 H16 . 0.9300 ?
C17 C18 . 1.360(4) ?
C17 H17 . 0.9300 ?
C18 C19 . 1.381(3) ?
C18 H18 . 0.9300 ?
C19 H19 . 0.9300 ?
C20 N5 . 1.328(3) ?
C20 C21 . 1.386(3) ?
C20 H20 . 0.9300 ?
C21 C22 . 1.366(3) ?
C21 H21 . 0.9300 ?
C22 C23 . 1.402(3) ?
C22 H22 . 0.9300 ?
C23 C31 . 1.405(3) ?
C23 C24 . 1.420(3) ?
C24 N7 . 1.365(3) ?
C24 C25 . 1.384(3) ?
C25 N8 . 1.377(3) ?
C25 C26 . 1.430(3) ?
C26 C27 . 1.399(3) ?
C26 C30 . 1.407(3) ?
C27 C28 . 1.369(3) ?
C27 H27 . 0.9300 ?
C28 C29 . 1.388(4) ?
C28 H28 . 0.9300 ?
C29 N6 . 1.319(3) ?
C29 H29 . 0.9300 ?
C30 N6 . 1.352(3) ?
C30 C31 . 1.468(3) ?
C31 N5 . 1.358(3) ?
C32 N8 . 1.327(3) ?
C32 N7 . 1.365(3) ?
C32 C33 . 1.468(3) ?
C33 C38 . 1.377(3) ?
C33 C34 . 1.380(3) ?
C34 C35 . 1.371(4) ?
C34 H34 . 0.9300 ?
C35 C36 . 1.370(4) ?
C35 H35 . 0.9300 ?
C36 C37 . 1.354(4) ?
C36 H36 . 0.9300 ?
C37 C38 . 1.380(4) ?
C37 H37 . 0.9300 ?
C38 H38 . 0.9300 ?
N3 H3 . 0.8600 ?
N7 H7 . 0.8600 ?

loop_
_geom_hbond_atom_site_label_D
_geom_hbond_atom_site_label_H
_geom_hbond_atom_site_label_A
_geom_hbond_site_symmetry_A
_geom_hbond_distance_DH
_geom_hbond_distance_HA
_geom_hbond_distance_DA
_geom_hbond_angle_DHA
N3 H3 N5 1_545 0.86 2.10 2.932(3) 164
N7 H7 N1 . 0.86 2.12 2.951(2) 163
